data_4065418
loop_
_publ_author_name
'Tan, Yu Qian'
'Dyson, Paul J.'
'Ang, Wee Han'

_publ_section_title
;
 Acetal-Functionalized RAPTA Complexes for Conjugation and Labeling
;
_journal_issue 21
_journal_name_full Organometallics
_journal_page_first 5965
_journal_paper_doi 10.1021/om200783r
_journal_volume 30
_journal_year 2011
_chemical_formula_moiety 'C19 H32 Cl2 N3 O2 P Ru'
_chemical_formula_sum 'C19 H32 Cl2 N3 O2 P Ru'
_chemical_formula_weight 537.42
_chemical_name_common '[(3,3-diethoxypropylbenzene)RuCl2(pta)]'
_space_group_IT_number 61
_symmetry_cell_setting orthorhombic
_symmetry_Int_Tables_number 61
_symmetry_space_group_name_Hall '-P 2ac 2ab'
_symmetry_space_group_name_H-M 'P b c a'
_atom_sites_solution_hydrogens geom
_atom_sites_solution_primary direct
_atom_sites_solution_secondary difmap
_audit_creation_method SHELXL-97
_cell_angle_alpha 90.00
_cell_angle_beta 90.00
_cell_angle_gamma 90.00
_cell_formula_units_Z 8
_cell_length_a 13.800(2)
_cell_length_b 11.815(2)
_cell_length_c 26.418(4)
_cell_measurement_reflns_used 941
_cell_measurement_temperature 100(2)
_cell_measurement_theta_max 27.47
_cell_measurement_theta_min 3.51
_cell_volume 4307.4(12)
_computing_cell_refinement 'Bruker SMART'
_computing_data_collection 'Bruker SMART'
_computing_data_reduction 'Bruker SAINT'
_computing_molecular_graphics 'Bruker SHELXTL'
_computing_publication_material 'Bruker SHELXTL'
_computing_structure_refinement 'SHELXL-97 (Sheldrick, 1997)'
_computing_structure_solution 'SHELXS-97 (Sheldrick, 1990)'
_diffrn_ambient_temperature 100(2)
_diffrn_measured_fraction_theta_full 1.000
_diffrn_measured_fraction_theta_max 1.000
_diffrn_measurement_device_type 'CCD area detector'
_diffrn_measurement_method 'phi and omega scans'
_diffrn_radiation_monochromator graphite
_diffrn_radiation_probe x-ray
_diffrn_radiation_type MoK\a
_diffrn_radiation_wavelength 0.71073
_diffrn_reflns_av_R_equivalents 0.0459
_diffrn_reflns_av_sigmaI/netI 0.0318
_diffrn_reflns_limit_h_max 14
_diffrn_reflns_limit_h_min -17
_diffrn_reflns_limit_k_max 15
_diffrn_reflns_limit_k_min -14
_diffrn_reflns_limit_l_max 33
_diffrn_reflns_limit_l_min -34
_diffrn_reflns_number 28163
_diffrn_reflns_theta_full 27.50
_diffrn_reflns_theta_max 27.50
_diffrn_reflns_theta_min 2.13
_diffrn_source 'fine-focus sealed tube'
_exptl_absorpt_coefficient_mu 1.071
_exptl_absorpt_correction_T_max 0.9004
_exptl_absorpt_correction_T_min 0.5853
_exptl_absorpt_correction_type multi-scan
_exptl_absorpt_process_details 'Sadabs, (Sheldrick 2001)'
_exptl_crystal_colour Orange
_exptl_crystal_density_diffrn 1.657
_exptl_crystal_density_meas ?
_exptl_crystal_density_method 'not measured'
_exptl_crystal_description Plate
_exptl_crystal_F_000 2208
_exptl_crystal_recrystallization_method 'vapour diffusion'
_exptl_crystal_size_max 0.56
_exptl_crystal_size_mid 0.46
_exptl_crystal_size_min 0.10
_refine_diff_density_max 1.045
_refine_diff_density_min -0.911
_refine_diff_density_rms 0.109
_refine_ls_extinction_method none
_refine_ls_goodness_of_fit_ref 1.218
_refine_ls_hydrogen_treatment constr
_refine_ls_matrix_type full
_refine_ls_number_parameters 255
_refine_ls_number_reflns 4946
_refine_ls_number_restraints 0
_refine_ls_restrained_S_all 1.218
_refine_ls_R_factor_all 0.0502
_refine_ls_R_factor_gt 0.0423
_refine_ls_shift/su_max 0.002
_refine_ls_shift/su_mean 0.000
_refine_ls_structure_factor_coef Fsqd
_refine_ls_weighting_details 'calc w=1/[\s^2^(Fo^2^)+(0.0277P)^2^+10.6347P] where P=(Fo^2^+2Fc^2^)/3'
_refine_ls_weighting_scheme calc
_refine_ls_wR_factor_gt 0.0896
_refine_ls_wR_factor_ref 0.0920
_reflns_number_gt 4339
_reflns_number_total 4946
_reflns_threshold_expression >2sigma(I)
_cod_data_source_file om200783r_si_002.cif
_cod_data_source_block b453a
_cod_depositor_comments
;
The following automatic conversions were performed:

'_exptl_absorpt_correction_type' value 'Multi-scan' changed to
'multi-scan' according to
/home/saulius/struct/CIF-dictionaries/cif_core.dic dictionary named
'cif_core.dic' version 2.4.1 from 2010-06-29.

Automatic conversion script
Id: cif_fix_values 1715 2011-07-08 13:25:40Z adriana 

The following automatic conversions were performed:

'_exptl_crystal_density_meas' value 'Not Measured' was changed to '?'
- the value is perceived as not measured.

Automatic conversion script
Id: cif_fix_values 3008 2015-01-20 13:52:24Z robertas 
;
_cod_original_cell_volume 4307.5(13)
_cod_database_code 4065418

loop_
_symmetry_equiv_pos_as_xyz
'x, y, z'
'-x+1/2, -y, z+1/2'
'-x, y+1/2, -z+1/2'
'x+1/2, -y+1/2, -z'
'-x, -y, -z'
'x-1/2, y, -z-1/2'
'x, -y-1/2, z-1/2'
'-x-1/2, y-1/2, z'

loop_
_atom_site_label
_atom_site_type_symbol
_atom_site_fract_x
_atom_site_fract_y
_atom_site_fract_z
_atom_site_U_iso_or_equiv
_atom_site_adp_type
_atom_site_occupancy
_atom_site_symmetry_multiplicity
_atom_site_calc_flag
_atom_site_refinement_flags
Ru1 Ru 0.089762(18) 0.76220(2) 0.232910(9) 0.01113(8) Uani 1 1 d .
Cl1 Cl 0.13699(6) 0.57564(7) 0.26079(3) 0.01689(17) Uani 1 1 d .
Cl2 Cl -0.06654(6) 0.72946(7) 0.27108(3) 0.01887(17) Uani 1 1 d .
P1 P 0.13774(6) 0.81670(7) 0.31210(3) 0.01205(17) Uani 1 1 d .
O1 O 0.12717(19) 0.4471(2) 0.03969(10) 0.0230(6) Uani 1 1 d .
O2 O 0.2859(2) 0.4858(2) 0.02248(10) 0.0275(6) Uani 1 1 d .
N1 N 0.1611(2) 0.9894(2) 0.38072(11) 0.0190(6) Uani 1 1 d .
N2 N 0.1256(2) 0.7993(2) 0.41565(11) 0.0168(6) Uani 1 1 d .
N3 N 0.2874(2) 0.8411(3) 0.38022(11) 0.0177(6) Uani 1 1 d .
C1 C 0.2022(2) 0.7637(3) 0.17584(12) 0.0148(6) Uani 1 1 d .
H1 H 0.2613 0.7161 0.1809 0.018 Uiso 1 1 calc R
C2 C 0.1979(3) 0.8714(3) 0.19821(13) 0.0183(7) Uani 1 1 d .
H2 H 0.2537 0.8996 0.2188 0.022 Uiso 1 1 calc R
C3 C 0.1075(3) 0.9305(3) 0.19939(13) 0.0207(8) Uani 1 1 d .
H3 H 0.1005 0.9993 0.2211 0.025 Uiso 1 1 calc R
C4 C 0.0254(3) 0.8790(3) 0.17929(13) 0.0205(8) Uani 1 1 d .
H4 H -0.0399 0.9119 0.1868 0.025 Uiso 1 1 calc R
C5 C 0.0314(2) 0.7740(3) 0.15263(12) 0.0163(7) Uani 1 1 d .
H5 H -0.0297 0.7330 0.1439 0.020 Uiso 1 1 calc R
C6 C 0.1192(2) 0.7152(3) 0.15086(12) 0.0139(6) Uani 1 1 d .
C7 C 0.1271(3) 0.6007(3) 0.12662(13) 0.0184(7) Uani 1 1 d .
H7A H 0.0624 0.5768 0.1145 0.022 Uiso 1 1 calc R
H7B H 0.1492 0.5451 0.1522 0.022 Uiso 1 1 calc R
C8 C 0.1980(3) 0.6010(3) 0.08204(14) 0.0205(7) Uani 1 1 d .
H8A H 0.1724 0.6506 0.0550 0.025 Uiso 1 1 calc R
H8B H 0.2608 0.6326 0.0933 0.025 Uiso 1 1 calc R
C9 C 0.2144(3) 0.4834(3) 0.06076(13) 0.0198(7) Uani 1 1 d .
H9 H 0.2345 0.4307 0.0884 0.024 Uiso 1 1 calc R
C10 C 0.3757(3) 0.4332(4) 0.03529(18) 0.0368(10) Uani 1 1 d .
H10A H 0.4086 0.4091 0.0038 0.044 Uiso 1 1 calc R
H10B H 0.3624 0.3644 0.0555 0.044 Uiso 1 1 calc R
C11 C 0.4427(3) 0.5089(4) 0.06471(19) 0.0390(11) Uani 1 1 d .
H11A H 0.4536 0.5790 0.0457 0.059 Uiso 1 1 calc R
H11B H 0.5047 0.4702 0.0700 0.059 Uiso 1 1 calc R
H11C H 0.4135 0.5267 0.0976 0.059 Uiso 1 1 calc R
C12 C 0.1264(3) 0.3288(3) 0.02675(15) 0.0287(9) Uani 1 1 d .
H12A H 0.1060 0.2835 0.0564 0.034 Uiso 1 1 calc R
H12B H 0.1924 0.3044 0.0168 0.034 Uiso 1 1 calc R
C13 C 0.0581(3) 0.3100(3) -0.01591(15) 0.0267(8) Uani 1 1 d .
H13A H -0.0067 0.3363 -0.0062 0.040 Uiso 1 1 calc R
H13B H 0.0556 0.2291 -0.0240 0.040 Uiso 1 1 calc R
H13C H 0.0803 0.3523 -0.0456 0.040 Uiso 1 1 calc R
C14 C 0.1244(3) 0.9673(3) 0.32918(13) 0.0174(7) Uani 1 1 d .
H14A H 0.1605 1.0144 0.3046 0.021 Uiso 1 1 calc R
H14B H 0.0551 0.9888 0.3273 0.021 Uiso 1 1 calc R
C15 C 0.0827(3) 0.7523(3) 0.36877(13) 0.0176(7) Uani 1 1 d .
H15A H 0.0120 0.7667 0.3686 0.021 Uiso 1 1 calc R
H15B H 0.0929 0.6694 0.3680 0.021 Uiso 1 1 calc R
C16 C 0.2662(2) 0.7988(3) 0.32888(13) 0.0168(7) Uani 1 1 d .
H16A H 0.2834 0.7176 0.3269 0.020 Uiso 1 1 calc R
H16B H 0.3068 0.8401 0.3041 0.020 Uiso 1 1 calc R
C17 C 0.2646(3) 0.9617(3) 0.38441(13) 0.0208(8) Uani 1 1 d .
H17A H 0.2997 1.0028 0.3574 0.025 Uiso 1 1 calc R
H17B H 0.2893 0.9897 0.4173 0.025 Uiso 1 1 calc R
C18 C 0.1087(3) 0.9216(3) 0.41909(13) 0.0181(7) Uani 1 1 d .
H18A H 0.1284 0.9477 0.4532 0.022 Uiso 1 1 calc R
H18B H 0.0384 0.9360 0.4155 0.022 Uiso 1 1 calc R
C19 C 0.2306(3) 0.7796(3) 0.41826(13) 0.0186(7) Uani 1 1 d .
H19A H 0.2538 0.8018 0.4523 0.022 Uiso 1 1 calc R
H19B H 0.2429 0.6976 0.4142 0.022 Uiso 1 1 calc R

loop_
_atom_site_aniso_label
_atom_site_aniso_U_11
_atom_site_aniso_U_22
_atom_site_aniso_U_33
_atom_site_aniso_U_23
_atom_site_aniso_U_13
_atom_site_aniso_U_12
Ru1 0.01094(13) 0.00969(13) 0.01277(13) -0.00081(9) 0.00051(10) 0.00025(9)
Cl1 0.0200(4) 0.0132(4) 0.0174(4) 0.0009(3) 0.0018(3) 0.0025(3)
Cl2 0.0110(4) 0.0231(4) 0.0225(4) 0.0029(3) 0.0013(3) -0.0004(3)
P1 0.0125(4) 0.0120(4) 0.0117(4) -0.0008(3) 0.0020(3) -0.0002(3)
O1 0.0237(14) 0.0207(13) 0.0247(13) -0.0056(11) -0.0011(11) 0.0026(11)
O2 0.0253(14) 0.0366(16) 0.0206(13) 0.0005(12) 0.0058(11) 0.0096(12)
N1 0.0271(17) 0.0151(14) 0.0147(14) -0.0018(11) 0.0021(12) -0.0005(12)
N2 0.0173(15) 0.0175(14) 0.0154(14) 0.0014(11) 0.0011(11) 0.0005(12)
N3 0.0140(14) 0.0244(15) 0.0148(14) -0.0036(12) -0.0006(12) -0.0014(12)
C1 0.0140(16) 0.0173(16) 0.0132(15) 0.0021(13) 0.0014(12) -0.0008(13)
C2 0.0225(18) 0.0185(17) 0.0140(16) 0.0009(13) 0.0018(14) -0.0085(14)
C3 0.034(2) 0.0140(16) 0.0138(16) 0.0019(13) 0.0048(15) -0.0002(15)
C4 0.0239(19) 0.0229(18) 0.0148(16) 0.0055(14) 0.0025(14) 0.0080(15)
C5 0.0128(16) 0.0211(17) 0.0149(15) 0.0022(13) 0.0016(13) -0.0021(13)
C6 0.0137(16) 0.0141(15) 0.0138(15) 0.0010(12) 0.0018(12) 0.0004(12)
C7 0.0225(18) 0.0175(17) 0.0151(16) -0.0034(13) 0.0023(14) -0.0023(14)
C8 0.0188(18) 0.0207(18) 0.0221(18) -0.0003(14) 0.0027(15) -0.0014(14)
C9 0.0197(18) 0.0244(18) 0.0152(16) -0.0008(14) -0.0001(14) 0.0051(14)
C10 0.027(2) 0.046(3) 0.038(2) 0.002(2) 0.0085(19) 0.012(2)
C11 0.027(2) 0.042(3) 0.048(3) 0.013(2) 0.006(2) 0.002(2)
C12 0.044(3) 0.0193(18) 0.0229(19) -0.0054(15) 0.0009(18) 0.0049(17)
C13 0.027(2) 0.027(2) 0.027(2) -0.0077(16) 0.0060(17) -0.0028(16)
C14 0.0250(19) 0.0112(15) 0.0159(16) -0.0003(12) -0.0007(14) 0.0009(14)
C15 0.0186(17) 0.0171(16) 0.0170(16) 0.0019(13) 0.0036(13) -0.0007(14)
C16 0.0122(16) 0.0230(17) 0.0151(16) -0.0032(13) -0.0010(13) 0.0007(13)
C17 0.024(2) 0.0211(18) 0.0177(17) -0.0042(14) -0.0014(14) -0.0069(15)
C18 0.0219(19) 0.0193(17) 0.0131(16) -0.0009(13) 0.0022(14) 0.0036(14)
C19 0.0201(18) 0.0188(17) 0.0171(16) -0.0006(13) -0.0027(14) 0.0025(14)

loop_
_atom_type_symbol
_atom_type_description
_atom_type_scat_dispersion_real
_atom_type_scat_dispersion_imag
_atom_type_scat_source
C C 0.0033 0.0016 'International Tables Vol C Tables 4.2.6.8 and 6.1.1.4'
H H 0.0000 0.0000 'International Tables Vol C Tables 4.2.6.8 and 6.1.1.4'
N N 0.0061 0.0033 'International Tables Vol C Tables 4.2.6.8 and 6.1.1.4'
O O 0.0106 0.0060 'International Tables Vol C Tables 4.2.6.8 and 6.1.1.4'
P P 0.1023 0.0942 'International Tables Vol C Tables 4.2.6.8 and 6.1.1.4'
Cl Cl 0.1484 0.1585 'International Tables Vol C Tables 4.2.6.8 and 6.1.1.4'
Ru Ru -1.2594 0.8363 'International Tables Vol C Tables 4.2.6.8 and 6.1.1.4'

loop_
_geom_angle_atom_site_label_1
_geom_angle_atom_site_label_2
_geom_angle_atom_site_label_3
_geom_angle
C1 Ru1 C4 80.42(13)
C1 Ru1 C2 37.77(13)
C4 Ru1 C2 68.18(14)
C1 Ru1 C3 68.33(13)
C4 Ru1 C3 37.24(14)
C2 Ru1 C3 38.23(14)
C1 Ru1 C5 66.62(12)
C4 Ru1 C5 37.46(13)
C2 Ru1 C5 79.23(13)
C3 Ru1 C5 66.84(13)
C1 Ru1 C6 37.77(12)
C4 Ru1 C6 66.80(12)
C2 Ru1 C6 67.69(12)
C3 Ru1 C6 79.42(12)
C5 Ru1 C6 35.79(12)
C1 Ru1 P1 115.32(9)
C4 Ru1 P1 122.49(10)
C2 Ru1 P1 91.15(9)
C3 Ru1 P1 94.69(10)
C5 Ru1 P1 159.88(9)
C6 Ru1 P1 152.74(9)
C1 Ru1 Cl2 159.04(9)
C4 Ru1 Cl2 90.49(10)
C2 Ru1 Cl2 152.21(10)
C3 Ru1 Cl2 114.49(10)
C5 Ru1 Cl2 94.77(9)
C6 Ru1 Cl2 121.27(9)
P1 Ru1 Cl2 85.51(3)
C1 Ru1 Cl1 91.51(9)
C4 Ru1 Cl1 153.04(10)
C2 Ru1 Cl1 119.02(10)
C3 Ru1 Cl1 157.25(10)
C5 Ru1 Cl1 115.87(9)
C6 Ru1 Cl1 91.13(8)
P1 Ru1 Cl1 84.25(3)
Cl2 Ru1 Cl1 88.13(3)
C16 P1 C15 98.86(16)
C16 P1 C14 98.54(17)
C15 P1 C14 99.10(16)
C16 P1 Ru1 117.84(11)
C15 P1 Ru1 120.51(12)
C14 P1 Ru1 117.79(11)
C9 O1 C12 113.6(3)
C9 O2 C10 115.3(3)
C17 N1 C14 110.8(3)
C17 N1 C18 108.0(3)
C14 N1 C18 111.6(3)
C18 N2 C19 108.0(3)
C18 N2 C15 111.0(3)
C19 N2 C15 112.0(3)
C17 N3 C19 108.4(3)
C17 N3 C16 110.9(3)
C19 N3 C16 110.9(3)
C2 C1 C6 121.3(3)
C2 C1 Ru1 71.55(19)
C6 C1 Ru1 75.29(19)
C1 C2 C3 119.3(3)
C1 C2 Ru1 70.68(19)
C3 C2 Ru1 71.5(2)
C4 C3 C2 119.2(3)
C4 C3 Ru1 70.5(2)
C2 C3 Ru1 70.27(19)
C3 C4 C5 121.3(3)
C3 C4 Ru1 72.3(2)
C5 C4 Ru1 75.2(2)
C6 C5 C4 119.9(3)
C6 C5 Ru1 72.17(19)
C4 C5 Ru1 67.30(19)
C5 C6 C1 118.4(3)
C5 C6 C7 121.7(3)
C1 C6 C7 119.8(3)
C5 C6 Ru1 72.04(19)
C1 C6 Ru1 66.93(18)
C7 C6 Ru1 129.8(2)
C6 C7 C8 111.9(3)
C9 C8 C7 112.2(3)
O1 C9 O2 108.9(3)
O1 C9 C8 107.6(3)
O2 C9 C8 110.5(3)
O2 C10 C11 113.4(4)
O1 C12 C13 109.2(3)
N1 C14 P1 111.2(2)
N2 C15 P1 111.1(2)
N3 C16 P1 111.9(2)
N3 C17 N1 114.9(3)
N2 C18 N1 114.4(3)
N3 C19 N2 114.6(3)

loop_
_geom_bond_atom_site_label_1
_geom_bond_atom_site_label_2
_geom_bond_distance
Ru1 C1 2.163(3)
Ru1 C4 2.168(3)
Ru1 C2 2.175(3)
Ru1 C3 2.191(3)
Ru1 C5 2.273(3)
Ru1 C6 2.274(3)
Ru1 P1 2.2869(9)
Ru1 Cl2 2.4122(9)
Ru1 Cl1 2.4138(9)
P1 C16 1.840(3)
P1 C15 1.843(3)
P1 C14 1.845(3)
O1 C9 1.394(4)
O1 C12 1.439(4)
O2 C9 1.414(4)
O2 C10 1.428(5)
N1 C17 1.470(5)
N1 C14 1.476(4)
N1 C18 1.480(4)
N2 C18 1.466(4)
N2 C19 1.469(4)
N2 C15 1.481(4)
N3 C17 1.464(5)
N3 C19 1.467(5)
N3 C16 1.475(4)
C1 C2 1.404(5)
C1 C6 1.440(5)
C2 C3 1.430(5)
C3 C4 1.392(5)
C4 C5 1.429(5)
C5 C6 1.397(5)
C6 C7 1.501(5)
C7 C8 1.531(5)
C8 C9 1.515(5)
C10 C11 1.503(7)
C12 C13 1.486(6)
